data_7206894
loop_
_publ_author_name
'Yu, Jin-Tao'
'Sun, Junliang'
'Huang, Zhi-Tang'
'Zheng, Qi-Yu'

_publ_section_title
;
 A novel 1D independent metal--organic nanotube based on
 cyclotriveratrylene ligand
;
_journal_issue 1
_journal_name_full CrystEngComm
_journal_page_first 112
_journal_paper_doi 10.1039/c1ce05316g
_journal_volume 14
_journal_year 2012
_chemical_formula_moiety 'C102 H86 Cu3 N2 O21'
_chemical_formula_sum 'C102 H84 Cu3 N2 O21'
_chemical_formula_weight 1864.33
_chemical_name_systematic
;
?
;
_space_group_IT_number 137
_symmetry_cell_setting tetragonal
_symmetry_space_group_name_Hall '-P 4ac 2a'
_symmetry_space_group_name_H-M 'P 42/n m c :2'
_atom_sites_solution_hydrogens geom
_atom_sites_solution_primary direct
_atom_sites_solution_secondary difmap
_audit_creation_method SHELXL-97
_cell_angle_alpha 90.00
_cell_angle_beta 90.00
_cell_angle_gamma 90.00
_cell_formula_units_Z 8
_cell_length_a 40.284(6)
_cell_length_b 40.284(6)
_cell_length_c 17.660(3)
_cell_measurement_temperature 173(2)
_cell_volume 28659(8)
_computing_cell_refinement 'CrystalClear (Rigaku Inc., 2008)'
_computing_data_collection 'CrystalClear (Rigaku Inc., 2008)'
_computing_data_reduction 'CrystalClear (Rigaku Inc., 2008)'
_computing_molecular_graphics 'XP in Siemens SHELXTL (Sheldrick, 1994)'
_computing_publication_material 'SHELX97 (Sheldrick, 1997)'
_computing_structure_refinement 'SHELXL-97 (Sheldrick, 1997)'
_computing_structure_solution 'SHELXS-97 (Sheldrick, 1990)'
_diffrn_ambient_temperature 173(2)
_diffrn_measured_fraction_theta_full 0.999
_diffrn_measured_fraction_theta_max 0.999
_diffrn_measurement_device_type 'Saturn724+ CCD'
_diffrn_measurement_method '\w scans at fixed \c = 45\%'
_diffrn_radiation_monochromator graphite
_diffrn_radiation_source 'fine-focus sealed tube'
_diffrn_radiation_type MoK\a
_diffrn_radiation_wavelength 0.71073
_diffrn_reflns_av_R_equivalents 0.1047
_diffrn_reflns_av_sigmaI/netI 0.0643
_diffrn_reflns_limit_h_max 47
_diffrn_reflns_limit_h_min -33
_diffrn_reflns_limit_k_max 27
_diffrn_reflns_limit_k_min -45
_diffrn_reflns_limit_l_max 18
_diffrn_reflns_limit_l_min -20
_diffrn_reflns_number 77142
_diffrn_reflns_theta_full 24.87
_diffrn_reflns_theta_max 24.87
_diffrn_reflns_theta_min 0.71
_exptl_absorpt_coefficient_mu 0.488
_exptl_absorpt_correction_T_max 0.9164
_exptl_absorpt_correction_T_min 0.8512
_exptl_absorpt_correction_type multi-scan
_exptl_absorpt_process_details 'CrystalClear (Rigaku Inc., 2008)'
_exptl_crystal_density_diffrn 0.864
_exptl_crystal_density_method 'not measured'
_exptl_crystal_F_000 7720
_exptl_crystal_size_max 0.34
_exptl_crystal_size_mid 0.26
_exptl_crystal_size_min 0.18
_platon_squeeze_details
;
;
_refine_diff_density_max 0.637
_refine_diff_density_min -0.608
_refine_diff_density_rms 0.107
_refine_ls_extinction_method none
_refine_ls_goodness_of_fit_ref 1.137
_refine_ls_hydrogen_treatment constr
_refine_ls_matrix_type full
_refine_ls_number_parameters 570
_refine_ls_number_reflns 12828
_refine_ls_number_restraints 1
_refine_ls_restrained_S_all 1.137
_refine_ls_R_factor_all 0.1259
_refine_ls_R_factor_gt 0.1006
_refine_ls_shift/su_max 0.002
_refine_ls_shift/su_mean 0.000
_refine_ls_structure_factor_coef Fsqd
_refine_ls_weighting_details 'calc w=1/[\s^2^(Fo^2^)+(0.1302P)^2^+35.3436P] where P=(Fo^2^+2Fc^2^)/3'
_refine_ls_weighting_scheme calc
_refine_ls_wR_factor_gt 0.2562
_refine_ls_wR_factor_ref 0.2742
_reflns_number_gt 10377
_reflns_number_total 12828
_reflns_threshold_expression >2sigma(I)
_cod_data_source_file c1ce05316g.txt
_cod_data_source_block CTV-Cu
_cod_depositor_comments
;
The following automatic conversions were performed:

'_symmetry_cell_setting' value 'Tetragonal' changed to 'tetragonal'
according to /home/saulius/struct/CIF-dictionaries/cif_core.dic
dictionary named 'cif_core.dic' version 2.4.1 from
2010-06-29.

'_exptl_absorpt_correction_type' value 'Multi-scan'
changed to 'multi-scan' according to
/home/saulius/struct/CIF-dictionaries/cif_core.dic dictionary named
'cif_core.dic' version 2.4.1 from 2010-06-29.

Automatic conversion script
Id: cif_fix_values 1715 2011-07-08 13:25:40Z adriana 
;
_cod_original_sg_symbol_H-M P42/nmc
_cod_database_code 7206894

loop_
_symmetry_equiv_pos_as_xyz
'x, y, z'
'-y+1/2, x, z+1/2'
'-x+1/2, -y+1/2, z'
'y, -x+1/2, z+1/2'
'x+1/2, -y, -z'
'y+1/2, x+1/2, -z+1/2'
'-x, y+1/2, -z'
'-y, -x, -z+1/2'
'-x, -y, -z'
'y-1/2, -x, -z-1/2'
'x-1/2, y-1/2, -z'
'-y, x-1/2, -z-1/2'
'-x-1/2, y, z'
'-y-1/2, -x-1/2, z-1/2'
'x, -y-1/2, z'
'y, x, z-1/2'

loop_
_atom_site_label
_atom_site_type_symbol
_atom_site_fract_x
_atom_site_fract_y
_atom_site_fract_z
_atom_site_U_iso_or_equiv
_atom_site_adp_type
_atom_site_occupancy
_atom_site_symmetry_multiplicity
_atom_site_calc_flag
_atom_site_refinement_flags
Cu1 Cu 0.2500 1.04436(2) 0.85431(4) 0.0413(3) Uani 1 2 d S
Cu2 Cu 0.2500 1.10877(2) 0.88896(4) 0.0371(2) Uani 1 2 d S
Cu3 Cu 0.08097(4) 0.7500 0.49339(8) 0.0874(4) Uani 1 2 d S
O1 O 0.15161(9) 1.13394(10) 0.4445(2) 0.0591(10) Uani 1 1 d .
O2 O 0.12074(11) 0.97659(10) 0.1936(2) 0.0682(12) Uani 1 1 d .
O3 O 0.06544(10) 0.96367(9) 0.64248(18) 0.0561(10) Uani 1 1 d .
O4 O 0.21667(10) 1.05673(11) 0.7818(2) 0.0650(11) Uani 1 1 d .
O5 O 0.21602(9) 1.11143(9) 0.80801(18) 0.0492(9) Uani 1 1 d .
O6 O 0.21601(8) 1.09591(9) -0.03647(17) 0.0452(8) Uani 1 1 d .
O7 O 0.21566(10) 1.04237(9) -0.0693(2) 0.0595(10) Uani 1 1 d .
O8 O 0.08203(18) 0.79739(13) 0.4920(4) 0.133(3) Uani 1 1 d .
O9 O 0.04859(14) 0.79853(12) 0.5937(3) 0.0929(16) Uani 1 1 d .
O11 O 0.2500 0.99135(13) 0.8409(3) 0.0538(13) Uani 1 2 d S
H11 H 0.2319 0.9788 0.8423 0.065 Uiso 1 1 d R
C1 C 0.20708(14) 1.08616(15) 0.7721(3) 0.0515(13) Uani 1 1 d .
C2 C 0.18163(14) 1.09140(14) 0.7091(2) 0.0499(13) Uani 1 1 d .
C3 C 0.16609(14) 1.06400(16) 0.6794(3) 0.0598(15) Uani 1 1 d .
H3A H 0.1698 1.0426 0.7003 0.072 Uiso 1 1 calc R
C4 C 0.14483(15) 1.06816(15) 0.6181(3) 0.0579(14) Uani 1 1 d .
H4A H 0.1337 1.0493 0.5980 0.069 Uiso 1 1 calc R
C5 C 0.13936(13) 1.09894(14) 0.5855(3) 0.0473(12) Uani 1 1 d .
C6 C 0.15516(16) 1.12626(16) 0.6148(3) 0.0606(15) Uani 1 1 d .
H6A H 0.1518 1.1474 0.5924 0.073 Uiso 1 1 calc R
C7 C 0.17652(14) 1.12299(15) 0.6788(3) 0.0537(14) Uani 1 1 d .
H7A H 0.1870 1.1419 0.7003 0.064 Uiso 1 1 calc R
C8 C 0.11612(13) 1.10109(13) 0.5195(2) 0.0422(12) Uani 1 1 d .
C9 C 0.08669(13) 1.08369(13) 0.5260(2) 0.0438(12) Uani 1 1 d .
H9A H 0.0816 1.0741 0.5738 0.053 Uiso 1 1 calc R
C10 C 0.06400(12) 1.07916(11) 0.4674(2) 0.0368(10) Uani 1 1 d .
C11 C 0.07209(11) 1.09288(11) 0.3968(2) 0.0334(10) Uani 1 1 d .
C12 C 0.10088(12) 1.11187(12) 0.3893(2) 0.0404(11) Uani 1 1 d .
H12A H 0.1057 1.1221 0.3421 0.049 Uiso 1 1 calc R
C13 C 0.12259(13) 1.11601(13) 0.4497(3) 0.0460(12) Uani 1 1 d .
C14 C 0.15823(17) 1.1508(2) 0.3752(4) 0.085(2) Uani 1 1 d .
H14A H 0.1798 1.1619 0.3784 0.127 Uiso 1 1 calc R
H14B H 0.1409 1.1673 0.3660 0.127 Uiso 1 1 calc R
H14C H 0.1585 1.1347 0.3335 0.127 Uiso 1 1 calc R
C15 C 0.03304(13) 1.06014(12) 0.4858(2) 0.0422(12) Uani 1 1 d .
H15A H 0.0165 1.0637 0.4452 0.051 Uiso 1 1 calc R
H15B H 0.0235 1.0686 0.5337 0.051 Uiso 1 1 calc R
C16 C 0.04014(11) 1.02313(13) 0.4935(2) 0.0406(11) Uani 1 1 d .
C17 C 0.04922(12) 1.01010(12) 0.5645(2) 0.0391(11) Uani 1 1 d .
H17A H 0.0505 1.0246 0.6068 0.047 Uiso 1 1 calc R
C18 C 0.05614(12) 0.97741(13) 0.5743(2) 0.0429(12) Uani 1 1 d .
C19 C 0.05316(13) 0.95492(13) 0.5139(2) 0.0445(12) Uani 1 1 d .
C20 C 0.04436(12) 0.96760(13) 0.4439(2) 0.0427(12) Uani 1 1 d .
H20A H 0.0428 0.9528 0.4022 0.051 Uiso 1 1 calc R
C21 C 0.03767(12) 1.00103(14) 0.4319(2) 0.0441(12) Uani 1 1 d .
C22 C 0.07210(18) 0.98644(15) 0.7024(3) 0.0651(17) Uani 1 1 d .
H22A H 0.0784 0.9741 0.7481 0.098 Uiso 1 1 calc R
H22B H 0.0522 0.9997 0.7127 0.098 Uiso 1 1 calc R
H22C H 0.0903 1.0012 0.6876 0.098 Uiso 1 1 calc R
C23 C 0.05814(14) 0.91830(13) 0.5230(3) 0.0472(12) Uani 1 1 d .
C24 C 0.07637(16) 0.90045(14) 0.4717(3) 0.0624(16) Uani 1 1 d .
H24A H 0.0877 0.9115 0.4319 0.075 Uiso 1 1 calc R
C25 C 0.07825(18) 0.86611(17) 0.4780(4) 0.0761(19) Uani 1 1 d .
H25A H 0.0907 0.8540 0.4417 0.091 Uiso 1 1 calc R
C26 C 0.06259(17) 0.84929(15) 0.5356(4) 0.0648(16) Uani 1 1 d .
C27 C 0.04522(15) 0.86718(15) 0.5887(3) 0.0591(15) Uani 1 1 d .
H27A H 0.0350 0.8560 0.6299 0.071 Uiso 1 1 calc R
C28 C 0.04258(14) 0.90115(14) 0.5826(3) 0.0518(13) Uani 1 1 d .
H28A H 0.0301 0.9131 0.6192 0.062 Uiso 1 1 calc R
C29 C 0.0636(2) 0.81257(19) 0.5431(5) 0.092(2) Uani 1 1 d .
C30 C 0.02771(12) 1.01267(13) 0.3526(2) 0.0430(12) Uani 1 1 d .
H30A H 0.0152 0.9946 0.3274 0.052 Uiso 1 1 calc R
H30B H 0.0125 1.0319 0.3576 0.052 Uiso 1 1 calc R
C31 C 0.05636(12) 1.02264(12) 0.3022(2) 0.0385(11) Uani 1 1 d .
C32 C 0.07476(13) 0.99648(13) 0.2698(2) 0.0468(13) Uani 1 1 d .
H32A H 0.0687 0.9743 0.2815 0.056 Uiso 1 1 calc R
C33 C 0.10132(13) 1.00191(13) 0.2216(2) 0.0460(12) Uani 1 1 d .
C34 C 0.10888(12) 1.03437(12) 0.1997(2) 0.0401(11) Uani 1 1 d .
C35 C 0.09134(11) 1.05979(13) 0.2333(2) 0.0386(11) Uani 1 1 d .
H35A H 0.0968 1.0819 0.2195 0.046 Uiso 1 1 calc R
C36 C 0.06582(11) 1.05508(12) 0.2866(2) 0.0367(11) Uani 1 1 d .
C37 C 0.11735(18) 0.94458(15) 0.2231(4) 0.0754(19) Uani 1 1 d .
H37A H 0.1333 0.9297 0.1984 0.113 Uiso 1 1 calc R
H37B H 0.0947 0.9365 0.2138 0.113 Uiso 1 1 calc R
H37C H 0.1216 0.9450 0.2777 0.113 Uiso 1 1 calc R
C38 C 0.13453(12) 1.04206(13) 0.1418(2) 0.0427(12) Uani 1 1 d .
C39 C 0.15385(13) 1.07064(13) 0.1486(3) 0.0466(12) Uani 1 1 d .
H39A H 0.1517 1.0843 0.1922 0.056 Uiso 1 1 calc R
C40 C 0.17643(12) 1.07943(13) 0.0914(3) 0.0452(12) Uani 1 1 d .
H40A H 0.1889 1.0994 0.0953 0.054 Uiso 1 1 calc R
C41 C 0.18037(12) 1.05866(13) 0.0288(2) 0.0408(11) Uani 1 1 d .
C42 C 0.16188(13) 1.03007(13) 0.0229(3) 0.0445(12) Uani 1 1 d .
H42A H 0.1648 1.0159 -0.0195 0.053 Uiso 1 1 calc R
C43 C 0.13896(12) 1.02180(13) 0.0787(2) 0.0428(12) Uani 1 1 d .
H43 H 0.1262 1.0021 0.0738 0.051 Uiso 1 1 calc R
C44 C 0.20610(13) 1.06666(14) -0.0303(2) 0.0451(12) Uani 1 1 d .
C45 C 0.05148(12) 1.08554(12) 0.3262(2) 0.0382(11) Uani 1 1 d .
H45A H 0.0281 1.0813 0.3407 0.046 Uiso 1 1 calc R
H45B H 0.0520 1.1049 0.2916 0.046 Uiso 1 1 calc R
O10 O 0.2500 1.16141(19) 0.9133(4) 0.087(2) Uani 1 2 d S
C46A C 0.2346(7) 1.1705(7) 0.9869(16) 0.107(7) Uiso 0.3101(19) 1 d P
H46A H 0.2202 1.1513 0.9991 0.129 Uiso 0.3101(19) 1 calc PR
H46B H 0.2532 1.1694 1.0235 0.129 Uiso 0.3101(19) 1 calc PR
C47A C 0.2171(16) 1.1966(17) 1.009(4) 0.28(3) Uiso 0.3101(19) 1 d P
H47A H 0.2161 1.1973 1.0641 0.423 Uiso 0.3101(19) 1 calc PR
H47B H 0.1946 1.1951 0.9881 0.423 Uiso 0.3101(19) 1 calc PR
H47C H 0.2278 1.2169 0.9900 0.423 Uiso 0.3101(19) 1 calc PR
C46B C 0.2500 1.1856(9) 0.860(2) 0.107(7) Uiso 0.380(4) 2 d SP
C47B C 0.2318(12) 1.2015(14) 0.793(3) 0.131(18) Uiso 0.1899(19) 1 d P
H47D H 0.2078 1.1992 0.8008 0.197 Uiso 0.1899(19) 1 calc PR
H47E H 0.2383 1.1904 0.7463 0.197 Uiso 0.1899(19) 1 calc PR
H47F H 0.2377 1.2251 0.7906 0.197 Uiso 0.1899(19) 1 calc PR
O12 O 0.1163(3) 0.7500 0.3874(6) 0.166(4) Uiso 1 2 d S
H12 H 0.1284 0.7670 0.3953 0.249 Uiso 1 1 d R
N1 N 0.0399(3) 0.7409(3) 0.4280(6) 0.081(4) Uiso 0.50 1 d P
C48 C 0.0121(3) 0.7575(4) 0.4314(6) 0.075(4) Uiso 0.50 1 d P
H48 H 0.0101 0.7752 0.4666 0.090 Uiso 0.50 1 calc PR
C49 C -0.0142(3) 0.7500 0.3855(7) 0.097(3) Uiso 1 2 d S
H49 H -0.0345 0.7616 0.3929 0.116 Uiso 0.50 1 calc PR
C50 C -0.0128(4) 0.7273(3) 0.3313(8) 0.076(4) Uiso 0.50 1 d P
H50 H -0.0307 0.7234 0.2975 0.092 Uiso 0.50 1 calc PR
C51 C 0.0157(4) 0.7103(5) 0.3276(10) 0.101(5) Uiso 0.50 1 d P
H51 H 0.0176 0.6937 0.2898 0.122 Uiso 0.50 1 calc PR
C52 C 0.0416(4) 0.7154(4) 0.3740(9) 0.089(4) Uiso 0.50 1 d P
H52 H 0.0609 0.7019 0.3703 0.106 Uiso 0.50 1 calc PR
N2 N 0.1154(3) 0.7421(5) 0.5669(7) 0.135(6) Uiso 0.50 1 d PG
C53 C 0.1125(3) 0.7507(7) 0.6417(8) 0.144(6) Uiso 1 2 d SG
H53 H 0.0929 0.7618 0.6579 0.173 Uiso 0.50 1 calc PR
C54 C 0.1367(5) 0.7438(9) 0.6942(7) 0.248(14) Uiso 0.50 1 d PG
H54 H 0.1349 0.7518 0.7447 0.297 Uiso 0.50 1 calc PR
C55 C 0.1639(5) 0.7249(7) 0.6720(14) 0.297 Uiso 0.50 1 d PG
H55 H 0.1805 0.7191 0.7079 0.297 Uiso 0.50 1 calc PR
C56 C 0.1668(5) 0.7146(6) 0.5972(18) 0.39(3) Uiso 0.50 1 d PG
H56 H 0.1854 0.7017 0.5819 0.464 Uiso 0.50 1 calc PR
C57 C 0.1426(5) 0.7232(5) 0.5446(11) 0.240(16) Uiso 0.50 1 d PG
H57 H 0.1446 0.7161 0.4935 0.288 Uiso 0.50 1 calc PR

loop_
_atom_site_aniso_label
_atom_site_aniso_U_11
_atom_site_aniso_U_22
_atom_site_aniso_U_33
_atom_site_aniso_U_23
_atom_site_aniso_U_13
_atom_site_aniso_U_12
Cu1 0.0406(5) 0.0538(6) 0.0295(4) 0.0042(3) 0.000 0.000
Cu2 0.0346(5) 0.0499(5) 0.0268(4) 0.0024(3) 0.000 0.000
Cu3 0.1001(10) 0.0468(7) 0.1153(10) 0.000 0.0224(8) 0.000
O1 0.053(2) 0.072(3) 0.052(2) 0.0102(18) -0.0141(17) -0.016(2)
O2 0.099(3) 0.052(2) 0.053(2) 0.0000(18) 0.032(2) 0.000(2)
O3 0.087(3) 0.048(2) 0.0333(17) -0.0004(15) -0.0104(17) -0.007(2)
O4 0.074(3) 0.067(3) 0.055(2) 0.0014(19) -0.024(2) 0.006(2)
O5 0.048(2) 0.061(2) 0.0390(17) -0.0014(16) -0.0077(15) -0.0001(18)
O6 0.046(2) 0.051(2) 0.0379(17) 0.0011(15) 0.0121(15) 0.0000(17)
O7 0.069(3) 0.049(2) 0.061(2) -0.0064(18) 0.025(2) -0.0023(19)
O8 0.170(6) 0.049(3) 0.179(6) -0.002(3) 0.087(5) -0.014(3)
O9 0.104(4) 0.055(3) 0.119(4) 0.018(3) 0.008(3) -0.015(3)
O11 0.048(3) 0.058(3) 0.055(3) -0.012(2) 0.000 0.000
C1 0.049(3) 0.065(4) 0.040(3) 0.005(3) 0.000(2) 0.000(3)
C2 0.060(3) 0.066(4) 0.024(2) -0.006(2) -0.006(2) -0.003(3)
C3 0.060(4) 0.066(4) 0.054(3) 0.009(3) -0.019(3) -0.004(3)
C4 0.061(4) 0.063(4) 0.050(3) 0.005(3) -0.015(3) -0.009(3)
C5 0.044(3) 0.061(3) 0.037(2) 0.002(2) -0.008(2) -0.003(3)
C6 0.068(4) 0.061(4) 0.053(3) 0.000(3) -0.013(3) 0.000(3)
C7 0.061(4) 0.060(4) 0.040(3) 0.004(2) -0.006(2) -0.001(3)
C8 0.047(3) 0.049(3) 0.030(2) 0.005(2) -0.008(2) 0.006(2)
C9 0.055(3) 0.051(3) 0.025(2) 0.002(2) -0.003(2) 0.009(3)
C10 0.041(3) 0.041(3) 0.029(2) 0.0002(19) 0.0051(19) 0.003(2)
C11 0.039(3) 0.034(2) 0.027(2) 0.0016(17) -0.0025(18) 0.001(2)
C12 0.044(3) 0.042(3) 0.035(2) 0.010(2) -0.002(2) 0.004(2)
C13 0.051(3) 0.051(3) 0.036(2) 0.000(2) -0.010(2) -0.004(3)
C14 0.065(4) 0.110(6) 0.079(4) 0.052(4) -0.024(3) -0.039(4)
C15 0.052(3) 0.048(3) 0.027(2) 0.0006(19) 0.007(2) -0.001(2)
C16 0.036(3) 0.059(3) 0.027(2) 0.006(2) 0.0072(18) -0.008(2)
C17 0.049(3) 0.044(3) 0.024(2) -0.0107(19) 0.0004(19) -0.011(2)
C18 0.047(3) 0.057(3) 0.024(2) 0.001(2) -0.0016(19) -0.006(2)
C19 0.054(3) 0.047(3) 0.032(2) 0.005(2) 0.008(2) -0.013(2)
C20 0.051(3) 0.048(3) 0.030(2) -0.001(2) 0.004(2) -0.013(2)
C21 0.043(3) 0.065(4) 0.024(2) 0.000(2) 0.0040(19) -0.014(3)
C22 0.109(5) 0.060(4) 0.027(2) 0.002(2) -0.016(3) -0.019(3)
C23 0.058(3) 0.048(3) 0.036(2) 0.000(2) -0.003(2) -0.006(3)
C24 0.081(4) 0.051(4) 0.056(3) -0.003(3) 0.025(3) -0.007(3)
C25 0.087(5) 0.061(4) 0.081(4) -0.015(3) 0.022(4) 0.003(4)
C26 0.078(4) 0.051(4) 0.065(4) -0.005(3) 0.009(3) -0.012(3)
C27 0.062(4) 0.059(4) 0.056(3) 0.009(3) -0.005(3) -0.003(3)
C28 0.064(4) 0.055(3) 0.036(2) 0.001(2) 0.000(2) 0.000(3)
C29 0.106(6) 0.060(5) 0.109(6) -0.009(4) 0.025(5) -0.034(4)
C30 0.044(3) 0.060(3) 0.025(2) 0.002(2) 0.0017(19) -0.020(2)
C31 0.046(3) 0.048(3) 0.0219(19) -0.0039(19) -0.0055(18) -0.012(2)
C32 0.065(3) 0.046(3) 0.029(2) 0.004(2) -0.001(2) -0.021(3)
C33 0.058(3) 0.052(3) 0.028(2) -0.007(2) 0.008(2) -0.002(3)
C34 0.042(3) 0.048(3) 0.030(2) 0.002(2) 0.001(2) -0.007(2)
C35 0.041(3) 0.052(3) 0.023(2) -0.0006(19) 0.0024(18) -0.008(2)
C36 0.040(3) 0.051(3) 0.0196(18) -0.0004(18) -0.0048(17) -0.010(2)
C37 0.091(5) 0.048(4) 0.088(5) 0.004(3) 0.025(4) -0.003(3)
C38 0.040(3) 0.053(3) 0.035(2) 0.003(2) -0.001(2) -0.004(2)
C39 0.054(3) 0.044(3) 0.042(3) -0.001(2) 0.001(2) 0.001(3)
C40 0.042(3) 0.054(3) 0.040(2) 0.004(2) 0.007(2) -0.013(2)
C41 0.037(3) 0.057(3) 0.028(2) 0.015(2) 0.0019(19) 0.002(2)
C42 0.047(3) 0.055(3) 0.032(2) -0.005(2) 0.005(2) -0.004(3)
C43 0.046(3) 0.048(3) 0.035(2) 0.001(2) 0.003(2) -0.003(2)
C44 0.049(3) 0.057(3) 0.030(2) 0.002(2) 0.003(2) -0.007(3)
C45 0.039(3) 0.052(3) 0.0230(19) 0.0058(19) 0.0029(18) -0.002(2)
O10 0.085(5) 0.092(5) 0.085(5) -0.025(4) 0.000 0.000

loop_
_atom_type_symbol
_atom_type_description
_atom_type_scat_dispersion_real
_atom_type_scat_dispersion_imag
_atom_type_scat_source
C C 0.0033 0.0016 'International Tables Vol C Tables 4.2.6.8 and 6.1.1.4'
H H 0.0000 0.0000 'International Tables Vol C Tables 4.2.6.8 and 6.1.1.4'
Cu Cu 0.3201 1.2651 'International Tables Vol C Tables 4.2.6.8 and 6.1.1.4'
N N 0.0061 0.0033 'International Tables Vol C Tables 4.2.6.8 and 6.1.1.4'
O O 0.0106 0.0060 'International Tables Vol C Tables 4.2.6.8 and 6.1.1.4'

loop_
_geom_angle_atom_site_label_1
_geom_angle_atom_site_label_2
_geom_angle_atom_site_label_3
_geom_angle
_geom_angle_site_symmetry_1
_geom_angle_site_symmetry_3
O4 Cu1 O4 88.7(3) . 13_655
O4 Cu1 O7 88.60(18) . 1_556
O4 Cu1 O7 167.33(18) 13_655 1_556
O4 Cu1 O7 167.33(18) . 13_656
O4 Cu1 O7 88.60(18) 13_655 13_656
O7 Cu1 O7 91.4(3) 1_556 13_656
O4 Cu1 O11 100.64(16) . .
O4 Cu1 O11 100.64(16) 13_655 .
O7 Cu1 O11 92.03(15) 1_556 .
O7 Cu1 O11 92.03(15) 13_656 .
O4 Cu1 Cu2 84.29(13) . .
O4 Cu1 Cu2 84.29(13) 13_655 .
O7 Cu1 Cu2 83.12(11) 1_556 .
O7 Cu1 Cu2 83.12(11) 13_656 .
O11 Cu1 Cu2 173.03(14) . .
O6 Cu2 O6 88.1(2) 1_556 13_656
O6 Cu2 O5 90.94(14) 1_556 .
O6 Cu2 O5 167.62(16) 13_656 .
O6 Cu2 O5 167.62(16) 1_556 13_655
O6 Cu2 O5 90.94(14) 13_656 13_655
O5 Cu2 O5 87.3(2) . 13_655
O6 Cu2 O10 97.18(18) 1_556 .
O6 Cu2 O10 97.18(18) 13_656 .
O5 Cu2 O10 95.18(18) . .
O5 Cu2 O10 95.18(19) 13_655 .
O6 Cu2 Cu1 84.12(11) 1_556 .
O6 Cu2 Cu1 84.12(11) 13_656 .
O5 Cu2 Cu1 83.51(11) . .
O5 Cu2 Cu1 83.51(11) 13_655 .
O10 Cu2 Cu1 178.2(2) . .
O8 Cu3 O8 177.1(4) . 15_575
O8 Cu3 N2 80.0(6) . 15_575
O8 Cu3 N2 99.1(6) 15_575 15_575
O8 Cu3 N2 99.1(6) . .
O8 Cu3 N2 80.0(6) 15_575 .
N2 Cu3 N2 19.1(11) 15_575 .
O8 Cu3 N1 100.9(4) . .
O8 Cu3 N1 80.3(4) 15_575 .
N2 Cu3 N1 171.9(5) 15_575 .
N2 Cu3 N1 158.5(6) . .
O8 Cu3 N1 80.3(4) . 15_575
O8 Cu3 N1 100.9(4) 15_575 15_575
N2 Cu3 N1 158.5(6) 15_575 15_575
N2 Cu3 N1 171.9(5) . 15_575
N1 Cu3 N1 20.6(6) . 15_575
O8 Cu3 O12 88.64(19) . .
O8 Cu3 O12 88.64(19) 15_575 .
N2 Cu3 O12 95.8(5) 15_575 .
N2 Cu3 O12 95.8(5) . .
N1 Cu3 O12 92.3(4) . .
N1 Cu3 O12 92.3(4) 15_575 .
C13 O1 C14 117.7(4) . .
C33 O2 C37 119.6(4) . .
C18 O3 C22 116.2(4) . .
C1 O4 Cu1 123.4(4) . .
C1 O5 Cu2 121.3(4) . .
C44 O6 Cu2 121.9(3) . 1_554
C44 O7 Cu1 124.7(3) . 1_554
C29 O8 Cu3 116.2(5) . .
Cu1 O11 H11 124.3 . .
O5 C1 O4 127.5(5) . .
O5 C1 C2 116.7(5) . .
O4 C1 C2 115.8(5) . .
C3 C2 C7 121.2(5) . .
C3 C2 C1 118.3(5) . .
C7 C2 C1 120.3(5) . .
C2 C3 C4 118.8(6) . .
C2 C3 H3A 120.6 . .
C4 C3 H3A 120.6 . .
C5 C4 C3 122.0(5) . .
C5 C4 H4A 119.0 . .
C3 C4 H4A 119.0 . .
C6 C5 C4 119.1(5) . .
C6 C5 C8 122.5(5) . .
C4 C5 C8 118.4(5) . .
C5 C6 C7 120.3(5) . .
C5 C6 H6A 119.9 . .
C7 C6 H6A 119.9 . .
C2 C7 C6 118.5(5) . .
C2 C7 H7A 120.8 . .
C6 C7 H7A 120.8 . .
C9 C8 C13 116.8(4) . .
C9 C8 C5 116.3(4) . .
C13 C8 C5 126.5(5) . .
C8 C9 C10 124.6(4) . .
C8 C9 H9A 117.7 . .
C10 C9 H9A 117.7 . .
C9 C10 C11 117.2(4) . .
C9 C10 C15 116.9(4) . .
C11 C10 C15 125.9(4) . .
C12 C11 C10 119.6(4) . .
C12 C11 C45 118.7(4) . .
C10 C11 C45 121.6(4) . .
C13 C12 C11 121.0(4) . .
C13 C12 H12A 119.5 . .
C11 C12 H12A 119.5 . .
O1 C13 C12 123.1(4) . .
O1 C13 C8 116.3(4) . .
C12 C13 C8 120.6(5) . .
O1 C14 H14A 109.5 . .
O1 C14 H14B 109.5 . .
H14A C14 H14B 109.5 . .
O1 C14 H14C 109.5 . .
H14A C14 H14C 109.5 . .
H14B C14 H14C 109.5 . .
C10 C15 C16 111.3(4) . .
C10 C15 H15A 109.4 . .
C16 C15 H15A 109.4 . .
C10 C15 H15B 109.4 . .
C16 C15 H15B 109.4 . .
H15A C15 H15B 108.0 . .
C21 C16 C17 118.1(5) . .
C21 C16 C15 122.4(4) . .
C17 C16 C15 119.5(4) . .
C18 C17 C16 121.9(4) . .
C18 C17 H17A 119.1 . .
C16 C17 H17A 119.1 . .
C17 C18 O3 123.9(4) . .
C17 C18 C19 120.7(4) . .
O3 C18 C19 115.4(5) . .
C20 C19 C18 117.5(5) . .
C20 C19 C23 119.6(4) . .
C18 C19 C23 122.8(4) . .
C19 C20 C21 123.0(4) . .
C19 C20 H20A 118.5 . .
C21 C20 H20A 118.5 . .
C20 C21 C16 118.7(4) . .
C20 C21 C30 119.2(4) . .
C16 C21 C30 122.1(5) . .
O3 C22 H22A 109.5 . .
O3 C22 H22B 109.5 . .
H22A C22 H22B 109.5 . .
O3 C22 H22C 109.5 . .
H22A C22 H22C 109.5 . .
H22B C22 H22C 109.5 . .
C24 C23 C28 118.4(5) . .
C24 C23 C19 121.1(5) . .
C28 C23 C19 120.3(5) . .
C23 C24 C25 119.9(5) . .
C23 C24 H24A 120.1 . .
C25 C24 H24A 120.1 . .
C26 C25 C24 121.6(6) . .
C26 C25 H25A 119.2 . .
C24 C25 H25A 119.2 . .
C27 C26 C25 118.6(6) . .
C27 C26 C29 118.4(6) . .
C25 C26 C29 122.9(6) . .
C26 C27 C28 120.6(6) . .
C26 C27 H27A 119.7 . .
C28 C27 H27A 119.7 . .
C27 C28 C23 120.8(5) . .
C27 C28 H28A 119.6 . .
C23 C28 H28A 119.6 . .
O9 C29 O8 124.5(7) . .
O9 C29 C26 121.0(7) . .
O8 C29 C26 114.6(7) . .
C31 C30 C21 114.8(4) . .
C31 C30 H30A 108.6 . .
C21 C30 H30A 108.6 . .
C31 C30 H30B 108.6 . .
C21 C30 H30B 108.6 . .
H30A C30 H30B 107.5 . .
C36 C31 C32 118.6(4) . .
C36 C31 C30 125.2(4) . .
C32 C31 C30 116.2(4) . .
C33 C32 C31 122.5(5) . .
C33 C32 H32A 118.8 . .
C31 C32 H32A 118.8 . .
O2 C33 C32 122.8(5) . .
O2 C33 C34 118.0(4) . .
C32 C33 C34 119.1(5) . .
C35 C34 C33 117.7(4) . .
C35 C34 C38 119.8(4) . .
C33 C34 C38 122.5(4) . .
C34 C35 C36 124.2(5) . .
C34 C35 H35A 117.9 . .
C36 C35 H35A 117.9 . .
C31 C36 C35 117.4(4) . .
C31 C36 C45 124.2(4) . .
C35 C36 C45 118.4(4) . .
O2 C37 H37A 109.5 . .
O2 C37 H37B 109.5 . .
H37A C37 H37B 109.5 . .
O2 C37 H37C 109.5 . .
H37A C37 H37C 109.5 . .
H37B C37 H37C 109.5 . .
C43 C38 C39 118.8(4) . .
C43 C38 C34 121.1(4) . .
C39 C38 C34 120.1(4) . .
C38 C39 C40 120.5(5) . .
C38 C39 H39A 119.7 . .
C40 C39 H39A 119.7 . .
C41 C40 C39 119.5(5) . .
C41 C40 H40A 120.3 . .
C39 C40 H40A 120.3 . .
C42 C41 C40 120.0(4) . .
C42 C41 C44 120.0(4) . .
C40 C41 C44 119.9(5) . .
C41 C42 C43 120.4(4) . .
C41 C42 H42A 119.8 . .
C43 C42 H42A 119.8 . .
C42 C43 C38 120.8(5) . .
C42 C43 H43 119.6 . .
C38 C43 H43 119.6 . .
O6 C44 O7 126.1(4) . .
O6 C44 C41 118.8(5) . .
O7 C44 C41 115.1(5) . .
C36 C45 C11 108.9(4) . .
C36 C45 H45A 109.9 . .
C11 C45 H45A 109.9 . .
C36 C45 H45B 109.9 . .
C11 C45 H45B 109.9 . .
H45A C45 H45B 108.3 . .
C46B O10 Cu2 124.4(16) . .
C46A O10 Cu2 114.5(12) 13_655 .
C46A O10 Cu2 114.5(12) . .
C47A C46A O10 132(4) . .
C47A C46A H46A 104.2 . .
O10 C46A H46A 104.2 . .
C47A C46A H46B 104.2 . .
O10 C46A H46B 104.2 . .
H46A C46A H46B 105.5 . .
C46A C47A H47A 109.5 . .
C46A C47A H47B 109.5 . .
H47A C47A H47B 109.5 . .
C46A C47A H47C 109.5 . .
H47A C47A H47C 109.5 . .
H47B C47A H47C 109.5 . .
O10 C46B C47B 147(3) . .
O10 C46B C47B 147(3) . 13_655
C47B C46B C47B 57(4) . 13_655
C46B C47B H47D 109.5 . .
C46B C47B H47E 109.5 . .
H47D C47B H47E 109.5 . .
C46B C47B H47F 109.5 . .
H47D C47B H47F 109.5 . .
H47E C47B H47F 109.5 . .
Cu3 O12 H12 102.5 . .
C48 N1 C52 97.4(12) 15_575 .
C48 N1 C52 116.6(12) . .
N1 N1 Cu3 79.7(3) 15_575 .
C48 N1 Cu3 139.8(10) 15_575 .
C48 N1 Cu3 125.1(9) . .
C52 N1 Cu3 118.3(10) . .
N1 C48 C49 121.7(12) . .
N1 C48 H48 119.2 . .
C49 C48 H48 119.2 . .
C50 C49 C48 123.1(13) . .
C50 C49 H49 118.4 . .
C48 C49 H49 118.4 . .
C49 C50 C51 115.2(15) . .
C49 C50 H50 122.4 . .
C51 C50 H50 122.4 . .
C50 C51 C52 124.0(17) . .
C50 C51 H51 118.0 . .
C52 C51 H51 118.0 . .
C51 C52 N1 119.2(15) . .
C51 C52 C48 85.8(12) . 15_575
C51 C52 H52 120.4 . .
N1 C52 H52 120.4 . .
C48 C52 H52 151.0 15_575 .
N2 N2 C57 123.2(10) 15_575 .
C53 N2 C57 117.5(12) 15_575 .
C53 N2 C57 118.7 . .
C53 N2 C57 95.6(19) 15_575 15_575
C53 N2 C57 93.8(4) . 15_575
C53 N2 Cu3 123.8(13) 15_575 .
C53 N2 Cu3 123.0(11) . .
C57 N2 Cu3 117.9(11) . .
C57 N2 Cu3 99.2(12) 15_575 .
C54 C53 N2 123.6(16) . .
C54 C53 H53 118.8 . .
N2 C53 H53 118.8 . .
C53 C54 C55 118.6 . .
C53 C54 H54 120.7 . .
C55 C54 H54 120.7 . .
C56 C55 C54 120.0 . .
C56 C55 C54 119.50(18) . 15_575
C56 C55 H55 120.0 . .
C54 C55 H55 120.0 . .
C54 C55 H55 118.5 15_575 .
C55 C55 H55 104.4 15_575 .
C55 C56 C57 120.0 . .
C55 C56 H56 120.0 . .
C57 C56 H56 120.0 . .
C56 C57 N2 120.0 . .
C56 C57 N2 118.0(4) . 15_575
C56 C57 H57 120.0 . .
N2 C57 H57 120.0 . .
N2 C57 H57 119.1 15_575 .

loop_
_geom_bond_atom_site_label_1
_geom_bond_atom_site_label_2
_geom_bond_distance
_geom_bond_site_symmetry_2
Cu1 O4 1.921(4) .
Cu1 O4 1.921(4) 13_655
Cu1 O7 1.934(4) 1_556
Cu1 O7 1.934(4) 13_656
Cu1 O11 2.149(5) .
Cu1 Cu2 2.6657(13) .
Cu2 O6 1.969(3) 1_556
Cu2 O6 1.969(3) 13_656
Cu2 O5 1.982(3) .
Cu2 O5 1.982(3) 13_655
Cu2 O10 2.164(7) .
Cu3 O8 1.910(5) .
Cu3 O8 1.910(5) 15_575
Cu3 N2 1.928(12) 15_575
Cu3 N2 1.928(12) .
Cu3 N1 2.051(11) .
Cu3 N1 2.051(11) 15_575
Cu3 O12 2.351(12) .
O1 C13 1.377(6) .
O1 C14 1.425(7) .
O2 C33 1.377(6) .
O2 C37 1.397(7) .
O3 C18 1.377(5) .
O3 C22 1.426(6) .
O4 C1 1.259(7) .
O5 C1 1.252(6) .
O6 C44 1.249(6) .
O6 Cu2 1.969(3) 1_554
O7 C44 1.257(6) .
O7 Cu1 1.934(4) 1_554
O8 C29 1.320(9) .
O9 C29 1.218(8) .
O11 H11 0.8892 .
C1 C2 1.527(7) .
C2 C3 1.374(8) .
C2 C7 1.396(8) .
C3 C4 1.389(7) .
C3 H3A 0.9500 .
C4 C5 1.385(8) .
C4 H4A 0.9500 .
C5 C6 1.373(8) .
C5 C8 1.497(6) .
C6 C7 1.427(7) .
C6 H6A 0.9500 .
C7 H7A 0.9500 .
C8 C9 1.382(7) .
C8 C13 1.396(6) .
C9 C10 1.392(6) .
C9 H9A 0.9500 .
C10 C11 1.402(6) .
C10 C15 1.499(7) .
C11 C12 1.396(7) .
C11 C45 1.526(6) .
C12 C13 1.390(6) .
C12 H12A 0.9500 .
C14 H14A 0.9800 .
C14 H14B 0.9800 .
C14 H14C 0.9800 .
C15 C16 1.524(7) .
C15 H15A 0.9900 .
C15 H15B 0.9900 .
C16 C21 1.409(7) .
C16 C17 1.409(6) .
C17 C18 1.357(7) .
C17 H17A 0.9500 .
C18 C19 1.405(7) .
C19 C20 1.383(6) .
C19 C23 1.498(7) .
C20 C21 1.389(7) .
C20 H20A 0.9500 .
C21 C30 1.531(6) .
C22 H22A 0.9800 .
C22 H22B 0.9800 .
C22 H22C 0.9800 .
C23 C24 1.370(7) .
C23 C28 1.406(7) .
C24 C25 1.390(9) .
C24 H24A 0.9500 .
C25 C26 1.375(9) .
C25 H25A 0.9500 .
C26 C27 1.373(8) .
C26 C29 1.485(10) .
C27 C28 1.377(8) .
C27 H27A 0.9500 .
C28 H28A 0.9500 .
C30 C31 1.512(6) .
C30 H30A 0.9900 .
C30 H30B 0.9900 .
C31 C36 1.389(7) .
C31 C32 1.409(7) .
C32 C33 1.385(7) .
C32 H32A 0.9500 .
C33 C34 1.397(7) .
C34 C35 1.378(7) .
C34 C38 1.486(6) .
C35 C36 1.407(6) .
C35 H35A 0.9500 .
C36 C45 1.526(7) .
C37 H37A 0.9800 .
C37 H37B 0.9800 .
C37 H37C 0.9800 .
C38 C43 1.392(7) .
C38 C39 1.395(7) .
C39 C40 1.404(7) .
C39 H39A 0.9500 .
C40 C41 1.396(7) .
C40 H40A 0.9500 .
C41 C42 1.375(7) .
C41 C44 1.506(6) .
C42 C43 1.391(7) .
C42 H42A 0.9500 .
C43 H43 0.9500 .
C45 H45A 0.9900 .
C45 H45B 0.9900 .
O10 C46B 1.36(4) .
O10 C46A 1.49(3) 13_655
O10 C46A 1.49(3) .
C46A C47A 1.33(6) .
C46A H46A 0.9900 .
C46A H46B 0.9900 .
C47A H47A 0.9800 .
C47A H47B 0.9800 .
C47A H47C 0.9800 .
C46B C47B 1.52(5) .
C46B C47B 1.52(5) 13_655
C47B H47D 0.9800 .
C47B H47E 0.9800 .
C47B H47F 0.9800 .
O12 H12 0.8524 .
N1 N1 0.74(2) 15_575
N1 C48 1.123(13) 15_575
N1 C48 1.305(14) .
N1 C52 1.403(18) .
C48 C49 1.367(15) .
C48 H48 0.9500 .
C49 C50 1.324(15) .
C49 H49 0.9500 .
C50 C51 1.34(2) .
C50 H50 0.9500 .
C51 C52 1.34(2) .
C51 H51 0.9500 .
C52 H52 0.9500 .
N2 C53 1.36(2) .
N2 C57 1.3900 .
C53 C54 1.3751 .
C53 H53 0.9500 .
C54 C55 1.3900 .
C54 H54 0.9500 .
C55 C56 1.3900 .
C55 H55 0.9500 .
C56 C57 1.3900 .
C56 H56 0.9500 .
C57 H57 0.9500 .

loop_
_geom_torsion_atom_site_label_1
_geom_torsion_atom_site_label_2
_geom_torsion_atom_site_label_3
_geom_torsion_atom_site_label_4
_geom_torsion
_geom_torsion_site_symmetry_1
_geom_torsion_site_symmetry_4
O4 Cu1 Cu2 O6 91.03(17) . 1_556
O4 Cu1 Cu2 O6 -179.73(16) 13_655 1_556
O7 Cu1 Cu2 O6 1.76(16) 1_556 1_556
O7 Cu1 Cu2 O6 -90.46(16) 13_656 1_556
O4 Cu1 Cu2 O6 179.73(16) . 13_656
O4 Cu1 Cu2 O6 -91.03(17) 13_655 13_656
O7 Cu1 Cu2 O6 90.46(16) 1_556 13_656
O7 Cu1 Cu2 O6 -1.76(16) 13_656 13_656
O4 Cu1 Cu2 O5 -0.60(16) . .
O4 Cu1 Cu2 O5 88.65(17) 13_655 .
O7 Cu1 Cu2 O5 -89.87(17) 1_556 .
O7 Cu1 Cu2 O5 177.92(16) 13_656 .
O4 Cu1 Cu2 O5 -88.65(17) . 13_655
O4 Cu1 Cu2 O5 0.60(16) 13_655 13_655
O7 Cu1 Cu2 O5 -177.92(16) 1_556 13_655
O7 Cu1 Cu2 O5 89.87(17) 13_656 13_655
O4 Cu1 O4 C1 -82.6(5) 13_655 .
O7 Cu1 O4 C1 85.0(5) 1_556 .
O7 Cu1 O4 C1 -4.9(11) 13_656 .
O11 Cu1 O4 C1 176.8(4) . .
Cu2 Cu1 O4 C1 1.8(4) . .
O6 Cu2 O5 C1 -84.4(4) 1_556 .
O6 Cu2 O5 C1 1.1(9) 13_656 .
O5 Cu2 O5 C1 83.4(4) 13_655 .
O10 Cu2 O5 C1 178.3(4) . .
Cu1 Cu2 O5 C1 -0.4(4) . .
N2 Cu3 O8 C29 -86.4(8) 15_575 .
N2 Cu3 O8 C29 -86.8(8) . .
N1 Cu3 O8 C29 85.4(8) . .
N1 Cu3 O8 C29 84.9(8) 15_575 .
O12 Cu3 O8 C29 177.5(8) . .
Cu2 O5 C1 O4 2.0(8) . .
Cu2 O5 C1 C2 -177.9(3) . .
Cu1 O4 C1 O5 -2.9(8) . .
Cu1 O4 C1 C2 177.0(3) . .
O5 C1 C2 C3 -166.6(5) . .
O4 C1 C2 C3 13.4(7) . .
O5 C1 C2 C7 18.6(7) . .
O4 C1 C2 C7 -161.4(5) . .
C7 C2 C3 C4 -0.3(9) . .
C1 C2 C3 C4 -175.0(5) . .
C2 C3 C4 C5 1.2(9) . .
C3 C4 C5 C6 -0.6(9) . .
C3 C4 C5 C8 179.8(5) . .
C4 C5 C6 C7 -1.0(9) . .
C8 C5 C6 C7 178.6(5) . .
C3 C2 C7 C6 -1.2(8) . .
C1 C2 C7 C6 173.5(5) . .
C5 C6 C7 C2 1.8(9) . .
C6 C5 C8 C9 -135.1(6) . .
C4 C5 C8 C9 44.5(7) . .
C6 C5 C8 C13 51.9(8) . .
C4 C5 C8 C13 -128.5(6) . .
C13 C8 C9 C10 2.4(8) . .
C5 C8 C9 C10 -171.4(5) . .
C8 C9 C10 C11 1.1(7) . .
C8 C9 C10 C15 -178.7(5) . .
C9 C10 C11 C12 -3.9(7) . .
C15 C10 C11 C12 175.8(4) . .
C9 C10 C11 C45 171.6(4) . .
C15 C10 C11 C45 -8.6(7) . .
C10 C11 C12 C13 3.4(7) . .
C45 C11 C12 C13 -172.3(4) . .
C14 O1 C13 C12 4.4(8) . .
C14 O1 C13 C8 -177.1(6) . .
C11 C12 C13 O1 178.6(5) . .
C11 C12 C13 C8 0.3(8) . .
C9 C8 C13 O1 178.5(5) . .
C5 C8 C13 O1 -8.5(8) . .
C9 C8 C13 C12 -3.0(8) . .
C5 C8 C13 C12 170.0(5) . .
C9 C10 C15 C16 -74.2(5) . .
C11 C10 C15 C16 106.0(5) . .
C10 C15 C16 C21 -91.5(5) . .
C10 C15 C16 C17 89.1(5) . .
C21 C16 C17 C18 1.3(7) . .
C15 C16 C17 C18 -179.3(4) . .
C16 C17 C18 O3 179.3(5) . .
C16 C17 C18 C19 -2.6(8) . .
C22 O3 C18 C17 -8.4(8) . .
C22 O3 C18 C19 173.4(5) . .
C17 C18 C19 C20 2.7(7) . .
O3 C18 C19 C20 -179.0(4) . .
C17 C18 C19 C23 -175.5(5) . .
O3 C18 C19 C23 2.8(7) . .
C18 C19 C20 C21 -1.6(8) . .
C23 C19 C20 C21 176.7(5) . .
C19 C20 C21 C16 0.4(7) . .
C19 C20 C21 C30 -179.3(5) . .
C17 C16 C21 C20 -0.2(7) . .
C15 C16 C21 C20 -179.6(4) . .
C17 C16 C21 C30 179.5(4) . .
C15 C16 C21 C30 0.1(7) . .
C20 C19 C23 C24 46.1(8) . .
C18 C19 C23 C24 -135.7(6) . .
C20 C19 C23 C28 -130.4(5) . .
C18 C19 C23 C28 47.8(7) . .
C28 C23 C24 C25 2.0(9) . .
C19 C23 C24 C25 -174.6(6) . .
C23 C24 C25 C26 -1.0(11) . .
C24 C25 C26 C27 -1.2(11) . .
C24 C25 C26 C29 178.8(7) . .
C25 C26 C27 C28 2.3(10) . .
C29 C26 C27 C28 -177.7(6) . .
C26 C27 C28 C23 -1.3(9) . .
C24 C23 C28 C27 -0.9(8) . .
C19 C23 C28 C27 175.7(5) . .
Cu3 O8 C29 O9 6.3(13) . .
Cu3 O8 C29 C26 -174.5(5) . .
C27 C26 C29 O9 2.1(12) . .
C25 C26 C29 O9 -177.9(8) . .
C27 C26 C29 O8 -177.0(7) . .
C25 C26 C29 O8 3.0(12) . .
C20 C21 C30 C31 -89.6(6) . .
C16 C21 C30 C31 90.7(6) . .
C21 C30 C31 C36 -102.1(6) . .
C21 C30 C31 C32 77.1(5) . .
C36 C31 C32 C33 -1.7(7) . .
C30 C31 C32 C33 179.0(4) . .
C37 O2 C33 C32 -10.3(8) . .
C37 O2 C33 C34 170.1(5) . .
C31 C32 C33 O2 175.7(5) . .
C31 C32 C33 C34 -4.6(7) . .
O2 C33 C34 C35 -174.2(4) . .
C32 C33 C34 C35 6.2(7) . .
O2 C33 C34 C38 6.5(7) . .
C32 C33 C34 C38 -173.2(4) . .
C33 C34 C35 C36 -1.7(7) . .
C38 C34 C35 C36 177.7(4) . .
C32 C31 C36 C35 6.1(6) . .
C30 C31 C36 C35 -174.7(4) . .
C32 C31 C36 C45 -170.9(4) . .
C30 C31 C36 C45 8.3(7) . .
C34 C35 C36 C31 -4.6(6) . .
C34 C35 C36 C45 172.6(4) . .
C35 C34 C38 C43 -142.4(5) . .
C33 C34 C38 C43 37.0(7) . .
C35 C34 C38 C39 35.2(7) . .
C33 C34 C38 C39 -145.4(5) . .
C43 C38 C39 C40 2.4(7) . .
C34 C38 C39 C40 -175.3(5) . .
C38 C39 C40 C41 -2.4(8) . .
C39 C40 C41 C42 0.9(7) . .
C39 C40 C41 C44 -176.0(5) . .
C40 C41 C42 C43 0.6(7) . .
C44 C41 C42 C43 177.5(5) . .
C41 C42 C43 C38 -0.7(8) . .
C39 C38 C43 C42 -0.9(7) . .
C34 C38 C43 C42 176.8(5) . .
Cu2 O6 C44 O7 -0.7(7) 1_554 .
Cu2 O6 C44 C41 179.2(3) 1_554 .
Cu1 O7 C44 O6 3.2(8) 1_554 .
Cu1 O7 C44 C41 -176.6(3) 1_554 .
C42 C41 C44 O6 160.6(5) . .
C40 C41 C44 O6 -22.6(7) . .
C42 C41 C44 O7 -19.6(7) . .
C40 C41 C44 O7 157.3(5) . .
C31 C36 C45 C11 89.1(5) . .
C35 C36 C45 C11 -87.9(5) . .
C12 C11 C45 C36 84.9(5) . .
C10 C11 C45 C36 -90.7(5) . .
O6 Cu2 O10 C46B -135.51(11) 1_556 .
O6 Cu2 O10 C46B 135.50(10) 13_656 .
O5 Cu2 O10 C46B -43.90(11) . .
O5 Cu2 O10 C46B 43.90(11) 13_655 .
O6 Cu2 O10 C46A 71.8(12) 1_556 13_655
O6 Cu2 O10 C46A -17.2(12) 13_656 13_655
O5 Cu2 O10 C46A 163.4(12) . 13_655
O5 Cu2 O10 C46A -108.8(12) 13_655 13_655
O6 Cu2 O10 C46A 17.2(12) 1_556 .
O6 Cu2 O10 C46A -71.8(12) 13_656 .
O5 Cu2 O10 C46A 108.8(12) . .
O5 Cu2 O10 C46A -163.4(12) 13_655 .
C46B O10 C46A C47A 9(6) . .
C46A O10 C46A C47A 112(5) 13_655 .
Cu2 O10 C46A C47A -146(5) . .
C46A O10 C46B C47B -146(5) 13_655 .
C46A O10 C46B C47B -91(6) . .
Cu2 O10 C46B C47B 62(6) . .
C46A O10 C46B C47B 91(6) 13_655 13_655
C46A O10 C46B C47B 146(5) . 13_655
Cu2 O10 C46B C47B -62(6) . 13_655
O8 Cu3 N1 C48 -73.3(18) . 15_575
O8 Cu3 N1 C48 109.4(18) 15_575 15_575
N2 Cu3 N1 C48 85(2) . 15_575
O12 Cu3 N1 C48 -162.3(18) . 15_575
O8 Cu3 N1 C48 -41.5(11) . .
O8 Cu3 N1 C48 141.2(11) 15_575 .
N2 Cu3 N1 C48 117.2(17) . .
O12 Cu3 N1 C48 -130.6(10) . .
O8 Cu3 N1 C52 136.9(10) . .
O8 Cu3 N1 C52 -40.4(10) 15_575 .
N2 Cu3 N1 C52 -64.4(19) . .
O12 Cu3 N1 C52 47.8(10) . .
Cu3 N1 C52 C48 160.9(15) . 15_575
O8 Cu3 N2 C53 69(2) . 15_575
O8 Cu3 N2 C53 -113(2) 15_575 15_575
N2 Cu3 N2 C53 68(2) 15_575 15_575
N1 Cu3 N2 C53 -89(3) . 15_575
O12 Cu3 N2 C53 159(2) . 15_575
O8 Cu3 N2 C53 66.9(12) . .
O8 Cu3 N2 C53 -116.0(12) 15_575 .
N1 Cu3 N2 C53 -92.0(19) . .
O12 Cu3 N2 C53 156.4(11) . .
O8 Cu3 N2 C57 -121.2(12) . .
O8 Cu3 N2 C57 56.0(12) 15_575 .
N1 Cu3 N2 C57 80.0(18) . .
O12 Cu3 N2 C57 -31.6(13) . .
O8 Cu3 N2 C57 -33.8(9) . 15_575
O8 Cu3 N2 C57 143.4(9) 15_575 15_575
O12 Cu3 N2 C57 55.8(9) . 15_575
C57 N2 C53 C54 -78.9(7) 15_575 .

loop_
_platon_squeeze_void_nr
_platon_squeeze_void_average_x
_platon_squeeze_void_average_y
_platon_squeeze_void_average_z
_platon_squeeze_void_volume
_platon_squeeze_void_count_electrons
_platon_squeeze_void_content
1 -0.017 0.195 0.920 12265 1288 ' '
2 0.028 0.158 0.341 10 0 ' '
3 0.028 0.342 0.341 10 1 ' '
4 0.158 0.029 0.841 10 0 ' '
5 0.158 0.471 0.841 10 -1 ' '
6 0.341 0.028 0.841 10 1 ' '
7 0.342 0.471 0.841 10 0 ' '
8 0.471 0.158 0.341 10 0 ' '
9 0.471 0.342 0.341 10 0 ' '
10 0.528 0.658 0.659 10 0 ' '
11 0.528 0.842 0.659 10 1 ' '
12 0.658 0.529 0.159 10 0 ' '
13 0.658 0.971 0.159 10 0 ' '
14 0.842 0.529 0.159 10 1 ' '
15 0.842 0.971 0.159 10 0 ' '
16 0.971 0.658 0.659 10 0 ' '
17 0.971 0.842 0.659 10 0 ' '
